data_4084587
loop_
_publ_author_name
'Lee, Jhen-Yi'
'Ghosh, Dabalina'
'Lee, Jing-Yi'
'Wu, Shih-Sheng'
'Hu, Ching-Han'
'Liu, Shuang-De'
'Lee, Hon Man'

_publ_section_title
;
 Zwitterionic Palladium Complexes: Room-Temperature Suzuki--Miyaura
 Cross-Coupling of Sterically Hindered Substrates in an Aqueous Medium
;
_journal_issue 22
_journal_name_full Organometallics
_journal_page_first 6481
_journal_paper_doi 10.1021/om500834y
_journal_volume 33
_journal_year 2014
_chemical_formula_moiety 'C27 H29 Cl2 F N3 O Pd'
_chemical_formula_sum 'C27 H29 Cl2 F N3 O Pd'
_chemical_formula_weight 607.83
_space_group_IT_number 2
_symmetry_cell_setting triclinic
_symmetry_Int_Tables_number 2
_symmetry_space_group_name_Hall '-P 1'
_symmetry_space_group_name_H-M 'P -1'
_atom_sites_solution_hydrogens geom
_atom_sites_solution_primary direct
_atom_sites_solution_secondary difmap
_audit_creation_method SHELXL-97
_cell_angle_alpha 101.558(5)
_cell_angle_beta 93.317(5)
_cell_angle_gamma 100.938(5)
_cell_formula_units_Z 2
_cell_length_a 9.957(2)
_cell_length_b 9.977(2)
_cell_length_c 13.529(4)
_cell_measurement_reflns_used 2015
_cell_measurement_temperature 150(2)
_cell_measurement_theta_max 22.2
_cell_measurement_theta_min 2.3
_cell_volume 1286.4(5)
_computing_cell_refinement 'SAINT (Bruker, 2007)'
_computing_data_collection 'APEX2 (Bruker, 2007)'
_computing_data_reduction 'SAINT (Bruker, 2007)'
_computing_molecular_graphics 'SHELXTL (Sheldrick, 2008)'
_computing_publication_material 'DIAMOND (Brandenburg, 2006)'
_computing_structure_refinement 'SHELXTL (Sheldrick, 2008)'
_computing_structure_solution 'SHELXTL (Sheldrick, 2008)'
_diffrn_ambient_temperature 150(2)
_diffrn_measured_fraction_theta_full 0.991
_diffrn_measured_fraction_theta_max 0.991
_diffrn_measurement_device_type 'Bruker SMART APEXII'
_diffrn_measurement_method \w
_diffrn_radiation_monochromator graphite
_diffrn_radiation_probe x-ray
_diffrn_radiation_type MoK\a
_diffrn_radiation_wavelength 0.71073
_diffrn_reflns_av_R_equivalents 0.0617
_diffrn_reflns_av_sigmaI/netI 0.0908
_diffrn_reflns_limit_h_max 12
_diffrn_reflns_limit_h_min -12
_diffrn_reflns_limit_k_max 10
_diffrn_reflns_limit_k_min -12
_diffrn_reflns_limit_l_max 16
_diffrn_reflns_limit_l_min -16
_diffrn_reflns_number 11821
_diffrn_reflns_theta_full 26.50
_diffrn_reflns_theta_max 26.50
_diffrn_reflns_theta_min 2.09
_diffrn_source 'fine-focus sealed tube'
_diffrn_standards_decay_% 0
_diffrn_standards_interval_count 0
_diffrn_standards_interval_time 0
_diffrn_standards_number 0
_exptl_absorpt_coefficient_mu 0.962
_exptl_absorpt_correction_T_max 0.8691
_exptl_absorpt_correction_T_min 0.8162
_exptl_absorpt_correction_type multi-scan
_exptl_absorpt_process_details 'SADABS (Sheldrick, 2003)'
_exptl_crystal_colour yellow
_exptl_crystal_density_diffrn 1.569
_exptl_crystal_density_method 'not measured'
_exptl_crystal_description prism
_exptl_crystal_F_000 618
_exptl_crystal_size_max 0.22
_exptl_crystal_size_mid 0.15
_exptl_crystal_size_min 0.15
_refine_diff_density_max 1.549
_refine_diff_density_min -0.931
_refine_diff_density_rms 0.173
_refine_ls_extinction_method none
_refine_ls_goodness_of_fit_ref 0.999
_refine_ls_hydrogen_treatment constr
_refine_ls_matrix_type full
_refine_ls_number_parameters 317
_refine_ls_number_reflns 5281
_refine_ls_number_restraints 3
_refine_ls_restrained_S_all 0.999
_refine_ls_R_factor_all 0.0797
_refine_ls_R_factor_gt 0.0546
_refine_ls_shift/su_max 0.000
_refine_ls_shift/su_mean 0.000
_refine_ls_structure_factor_coef Fsqd
_refine_ls_weighting_details 'calc w=1/[\s^2^(Fo^2^)+(0.0795P)^2^+0.0000P] where P=(Fo^2^+2Fc^2^)/3'
_refine_ls_weighting_scheme calc
_refine_ls_wR_factor_gt 0.1402
_refine_ls_wR_factor_ref 0.1509
_reflns_number_gt 3845
_reflns_number_total 5281
_reflns_threshold_expression I>2\s
_cod_data_source_file om500834y_si_002.cif
_cod_data_source_block ljy816.2f
_cod_depositor_comments 'Adding full bibliography for 4084585--4084591.cif.'
_cod_original_cell_volume 1286.3(5)
_cod_database_code 4084587

loop_
_symmetry_equiv_pos_as_xyz
'x, y, z'
'-x, -y, -z'

loop_
_atom_site_label
_atom_site_type_symbol
_atom_site_fract_x
_atom_site_fract_y
_atom_site_fract_z
_atom_site_U_iso_or_equiv
_atom_site_adp_type
_atom_site_occupancy
_atom_site_symmetry_multiplicity
_atom_site_calc_flag
_atom_site_refinement_flags
C1 C 0.1297(5) 0.8183(5) 0.2228(4) 0.0238(11) Uani 1 1 d .
H1 H 0.1976 0.8964 0.2680 0.029 Uiso 1 1 calc R
C2 C 0.0617(6) 0.7287(6) 0.2892(4) 0.0271(11) Uani 1 1 d .
C3 C 0.1585(7) 0.6888(6) 0.3622(4) 0.0411(15) Uani 1 1 d .
H3A H 0.1835 0.7642 0.4230 0.062 Uiso 1 1 calc R
H3B H 0.2416 0.6736 0.3300 0.062 Uiso 1 1 calc R
H3C H 0.1137 0.6028 0.3813 0.062 Uiso 1 1 calc R
C4 C 0.0231(5) 1.0186(5) 0.1978(4) 0.0232(11) Uani 1 1 d .
C5 C -0.0652(5) 0.8167(5) 0.0915(4) 0.0255(11) Uani 1 1 d .
H5 H -0.0832 0.7205 0.0592 0.031 Uiso 1 1 calc R
C6 C -0.1269(5) 0.9166(6) 0.0657(4) 0.0266(11) Uani 1 1 d .
H6 H -0.1963 0.9027 0.0113 0.032 Uiso 1 1 calc R
C7 C 0.1013(6) 1.1216(6) 0.2850(4) 0.0269(11) Uani 1 1 d .
C8 C 0.2055(6) 1.2264(6) 0.2711(4) 0.0361(13) Uani 1 1 d .
H8 H 0.2275 1.2328 0.2046 0.043 Uiso 1 1 calc R
C9 C 0.2784(7) 1.3227(6) 0.3544(5) 0.0440(15) Uani 1 1 d .
H9 H 0.3517 1.3940 0.3452 0.053 Uiso 1 1 calc R
C10 C 0.2436(7) 1.3142(7) 0.4507(5) 0.0466(17) Uani 1 1 d .
H10 H 0.2941 1.3789 0.5080 0.056 Uiso 1 1 calc R
C11 C 0.1373(7) 1.2134(8) 0.4637(4) 0.0526(18) Uani 1 1 d .
H11 H 0.1117 1.2104 0.5299 0.063 Uiso 1 1 calc R
C12 C 0.0667(6) 1.1159(7) 0.3816(4) 0.0412(15) Uani 1 1 d .
H12 H -0.0060 1.0444 0.3914 0.049 Uiso 1 1 calc R
C13 C -0.1089(6) 1.1766(5) 0.1296(4) 0.0286(12) Uani 1 1 d .
H13A H -0.1632 1.1694 0.0644 0.034 Uiso 1 1 calc R
H13B H -0.0236 1.2478 0.1334 0.034 Uiso 1 1 calc R
C14 C -0.1905(5) 1.2237(5) 0.2153(4) 0.0256(11) Uani 1 1 d .
C15 C -0.1295(5) 1.3305(5) 0.2962(4) 0.0276(11) Uani 1 1 d .
H15 H -0.0360 1.3744 0.2966 0.033 Uiso 1 1 calc R
C16 C -0.2017(6) 1.3746(6) 0.3765(4) 0.0339(13) Uani 1 1 d .
H16 H -0.1594 1.4470 0.4326 0.041 Uiso 1 1 calc R
C17 C -0.3364(6) 1.3100(6) 0.3719(4) 0.0370(14) Uani 1 1 d .
C18 C -0.4010(7) 1.2069(6) 0.2925(5) 0.0448(15) Uani 1 1 d .
H18 H -0.4954 1.1658 0.2914 0.054 Uiso 1 1 calc R
C19 C -0.3264(6) 1.1632(6) 0.2136(5) 0.0375(14) Uani 1 1 d .
H19 H -0.3697 1.0907 0.1579 0.045 Uiso 1 1 calc R
C20 C 0.4808(5) 0.6861(6) -0.0028(4) 0.0282(12) Uani 1 1 d .
H20 H 0.5270 0.7581 0.0522 0.034 Uiso 1 1 calc R
C21 C 0.5563(6) 0.6269(6) -0.0750(4) 0.0342(13) Uani 1 1 d .
H21 H 0.6535 0.6560 -0.0691 0.041 Uiso 1 1 calc R
C22 C 0.4889(6) 0.5250(6) -0.1559(4) 0.0363(14) Uani 1 1 d .
H22 H 0.5394 0.4812 -0.2057 0.044 Uiso 1 1 calc R
C23 C 0.3471(6) 0.4867(6) -0.1641(4) 0.0334(13) Uani 1 1 d .
H23 H 0.2985 0.4200 -0.2212 0.040 Uiso 1 1 calc R
C24 C 0.2773(6) 0.5476(5) -0.0874(4) 0.0279(11) Uani 1 1 d .
H24 H 0.1801 0.5194 -0.0914 0.034 Uiso 1 1 calc R
C25 C 0.3163(15) 0.085(3) 0.633(2) 0.351(18) Uani 1 1 d D
H25A H 0.3051 0.1507 0.6946 0.526 Uiso 1 1 calc R
H25B H 0.2937 -0.0107 0.6436 0.526 Uiso 1 1 calc R
H25C H 0.2547 0.0941 0.5765 0.526 Uiso 1 1 calc R
C26 C 0.4625(13) 0.1166(16) 0.6081(13) 0.264(16) Uani 1 1 d D
H26A H 0.4903 0.2099 0.5921 0.316 Uiso 1 1 calc R
H26B H 0.5298 0.1023 0.6598 0.316 Uiso 1 1 calc R
C27 C 0.4290(6) -0.0009(16) 0.5161(9) 0.136(6) Uani 1 1 d D
H27A H 0.3883 -0.0908 0.5333 0.164 Uiso 1 1 calc R
H27B H 0.3667 0.0192 0.4636 0.164 Uiso 1 1 calc R
Cl1 Cl 0.34287(13) 0.95246(13) 0.10496(9) 0.0294(3) Uani 1 1 d .
Cl2 Cl 0.12548(14) 0.50489(13) 0.12025(10) 0.0302(3) Uani 1 1 d .
F1 F -0.4082(4) 1.3525(4) 0.4513(3) 0.0539(10) Uani 1 1 d .
N1 N 0.0292(4) 0.8829(4) 0.1740(3) 0.0221(9) Uani 1 1 d .
N2 N -0.0723(4) 1.0406(4) 0.1315(3) 0.0247(9) Uani 1 1 d .
N3 N 0.3428(4) 0.6448(4) -0.0080(3) 0.0255(9) Uani 1 1 d .
O1 O -0.0618(4) 0.6981(4) 0.2890(3) 0.0366(9) Uani 1 1 d .
Pd1 Pd 0.23441(4) 0.72788(4) 0.11150(3) 0.02232(15) Uani 1 1 d .

loop_
_atom_site_aniso_label
_atom_site_aniso_U_11
_atom_site_aniso_U_22
_atom_site_aniso_U_33
_atom_site_aniso_U_23
_atom_site_aniso_U_13
_atom_site_aniso_U_12
C1 0.025(3) 0.020(3) 0.028(2) 0.006(2) -0.0006(19) 0.007(2)
C2 0.032(3) 0.028(3) 0.022(2) 0.001(2) 0.002(2) 0.012(2)
C3 0.057(4) 0.034(4) 0.030(3) 0.012(3) -0.008(3) 0.002(3)
C4 0.025(3) 0.019(3) 0.027(2) 0.006(2) 0.0043(19) 0.007(2)
C5 0.026(3) 0.021(3) 0.028(2) 0.002(2) 0.000(2) 0.006(2)
C6 0.024(3) 0.030(3) 0.024(2) 0.003(2) 0.0002(19) 0.004(2)
C7 0.032(3) 0.022(3) 0.027(2) 0.003(2) 0.001(2) 0.011(2)
C8 0.038(3) 0.026(3) 0.042(3) 0.008(3) 0.001(2) 0.003(3)
C9 0.042(4) 0.023(3) 0.059(4) -0.002(3) -0.006(3) 0.000(3)
C10 0.043(4) 0.039(4) 0.048(3) -0.015(3) -0.015(3) 0.017(3)
C11 0.053(4) 0.068(5) 0.030(3) -0.010(3) 0.003(3) 0.018(4)
C12 0.039(4) 0.047(4) 0.029(3) -0.003(3) 0.003(2) -0.001(3)
C13 0.042(3) 0.020(3) 0.026(2) 0.006(2) 0.003(2) 0.011(2)
C14 0.030(3) 0.020(3) 0.028(2) 0.006(2) -0.002(2) 0.008(2)
C15 0.020(3) 0.023(3) 0.036(3) -0.001(2) -0.001(2) 0.003(2)
C16 0.041(3) 0.025(3) 0.033(3) -0.004(2) -0.001(2) 0.011(3)
C17 0.036(3) 0.037(4) 0.043(3) 0.009(3) 0.013(3) 0.016(3)
C18 0.034(4) 0.031(4) 0.062(4) -0.003(3) 0.009(3) 0.002(3)
C19 0.034(3) 0.024(3) 0.049(3) 0.000(3) -0.002(3) 0.002(3)
C20 0.018(3) 0.031(3) 0.037(3) 0.011(2) 0.000(2) 0.006(2)
C21 0.027(3) 0.041(4) 0.041(3) 0.020(3) 0.008(2) 0.009(3)
C22 0.040(4) 0.038(4) 0.041(3) 0.016(3) 0.019(3) 0.020(3)
C23 0.037(3) 0.032(3) 0.031(3) 0.005(2) -0.001(2) 0.010(3)
C24 0.030(3) 0.022(3) 0.034(3) 0.010(2) 0.002(2) 0.006(2)
C25 0.41(5) 0.34(4) 0.41(4) 0.25(3) 0.04(4) 0.16(3)
C26 0.035(8) 0.43(4) 0.38(3) 0.31(3) -0.032(14) -0.024(14)
C27 0.030(6) 0.218(16) 0.185(13) 0.145(12) -0.027(7) -0.010(7)
Cl1 0.0278(7) 0.0217(7) 0.0365(6) 0.0061(5) 0.0017(5) 0.0004(5)
Cl2 0.0325(7) 0.0197(7) 0.0384(7) 0.0062(5) 0.0093(5) 0.0039(5)
F1 0.051(2) 0.050(2) 0.058(2) -0.0002(19) 0.0258(18) 0.0122(19)
N1 0.023(2) 0.019(2) 0.0243(19) 0.0052(17) 0.0019(16) 0.0043(18)
N2 0.031(3) 0.020(2) 0.025(2) 0.0053(18) 0.0057(17) 0.0073(19)
N3 0.027(2) 0.022(2) 0.029(2) 0.0069(18) 0.0035(17) 0.0078(19)
O1 0.034(2) 0.039(3) 0.036(2) 0.0102(18) 0.0081(17) 0.0008(18)
Pd1 0.0212(2) 0.0188(2) 0.0270(2) 0.00514(15) 0.00131(14) 0.00431(15)

loop_
_atom_type_symbol
_atom_type_description
_atom_type_scat_dispersion_real
_atom_type_scat_dispersion_imag
_atom_type_scat_source
C C 0.0033 0.0016 'International Tables Vol C Tables 4.2.6.8 and 6.1.1.4'
H H 0.0000 0.0000 'International Tables Vol C Tables 4.2.6.8 and 6.1.1.4'
N N 0.0061 0.0033 'International Tables Vol C Tables 4.2.6.8 and 6.1.1.4'
O O 0.0106 0.0060 'International Tables Vol C Tables 4.2.6.8 and 6.1.1.4'
F F 0.0171 0.0103 'International Tables Vol C Tables 4.2.6.8 and 6.1.1.4'
Cl Cl 0.1484 0.1585 'International Tables Vol C Tables 4.2.6.8 and 6.1.1.4'
Pd Pd -0.9988 1.0072 'International Tables Vol C Tables 4.2.6.8 and 6.1.1.4'

loop_
_geom_angle_atom_site_label_1
_geom_angle_atom_site_label_2
_geom_angle_atom_site_label_3
_geom_angle
_geom_angle_site_symmetry_1
N1 C1 C2 110.9(4) .
N1 C1 Pd1 107.4(3) .
C2 C1 Pd1 117.6(3) .
N1 C1 H1 106.8 .
C2 C1 H1 106.8 .
Pd1 C1 H1 106.8 .
O1 C2 C1 122.6(5) .
O1 C2 C3 122.4(5) .
C1 C2 C3 114.8(5) .
C2 C3 H3A 109.5 .
C2 C3 H3B 109.5 .
H3A C3 H3B 109.5 .
C2 C3 H3C 109.5 .
H3A C3 H3C 109.5 .
H3B C3 H3C 109.5 .
N1 C4 N2 107.9(4) .
N1 C4 C7 125.3(4) .
N2 C4 C7 126.7(4) .
C6 C5 N1 106.3(4) .
C6 C5 H5 126.8 .
N1 C5 H5 126.8 .
C5 C6 N2 108.3(4) .
C5 C6 H6 125.9 .
N2 C6 H6 125.9 .
C8 C7 C12 119.7(5) .
C8 C7 C4 120.7(5) .
C12 C7 C4 119.5(5) .
C7 C8 C9 119.9(5) .
C7 C8 H8 120.0 .
C9 C8 H8 120.0 .
C10 C9 C8 119.5(6) .
C10 C9 H9 120.2 .
C8 C9 H9 120.2 .
C11 C10 C9 120.3(6) .
C11 C10 H10 119.9 .
C9 C10 H10 119.9 .
C10 C11 C12 120.4(6) .
C10 C11 H11 119.8 .
C12 C11 H11 119.8 .
C11 C12 C7 120.1(6) .
C11 C12 H12 120.0 .
C7 C12 H12 120.0 .
N2 C13 C14 112.7(4) .
N2 C13 H13A 109.0 .
C14 C13 H13A 109.0 .
N2 C13 H13B 109.0 .
C14 C13 H13B 109.0 .
H13A C13 H13B 107.8 .
C19 C14 C15 119.1(5) .
C19 C14 C13 120.6(5) .
C15 C14 C13 120.3(5) .
C16 C15 C14 121.4(5) .
C16 C15 H15 119.3 .
C14 C15 H15 119.3 .
C17 C16 C15 117.3(5) .
C17 C16 H16 121.4 .
C15 C16 H16 121.4 .
C18 C17 C16 123.1(5) .
C18 C17 F1 119.3(6) .
C16 C17 F1 117.6(5) .
C17 C18 C19 118.7(6) .
C17 C18 H18 120.6 .
C19 C18 H18 120.6 .
C14 C19 C18 120.4(5) .
C14 C19 H19 119.8 .
C18 C19 H19 119.8 .
N3 C20 C21 121.9(5) .
N3 C20 H20 119.1 .
C21 C20 H20 119.1 .
C20 C21 C22 119.0(5) .
C20 C21 H21 120.5 .
C22 C21 H21 120.5 .
C21 C22 C23 119.5(5) .
C21 C22 H22 120.3 .
C23 C22 H22 120.3 .
C22 C23 C24 118.7(5) .
C22 C23 H23 120.6 .
C24 C23 H23 120.6 .
N3 C24 C23 121.8(5) .
N3 C24 H24 119.1 .
C23 C24 H24 119.1 .
C26 C25 H25A 109.5 .
C26 C25 H25B 109.5 .
H25A C25 H25B 109.5 .
C26 C25 H25C 109.5 .
H25A C25 H25C 109.5 .
H25B C25 H25C 109.5 .
C27 C26 C25 90.1(14) .
C27 C26 H26A 113.6 .
C25 C26 H26A 113.6 .
C27 C26 H26B 113.6 .
C25 C26 H26B 113.6 .
H26A C26 H26B 110.9 .
C27 C27 C26 99.2(14) 2_656
C27 C27 H27A 111.9 2_656
C26 C27 H27A 111.9 .
C27 C27 H27B 111.9 2_656
C26 C27 H27B 111.9 .
H27A C27 H27B 109.6 .
C4 N1 C5 109.0(4) .
C4 N1 C1 125.0(4) .
C5 N1 C1 125.8(4) .
C4 N2 C6 108.5(4) .
C4 N2 C13 125.4(4) .
C6 N2 C13 126.1(4) .
C24 N3 C20 119.1(5) .
C24 N3 Pd1 120.8(4) .
C20 N3 Pd1 120.0(3) .
C1 Pd1 N3 176.48(17) .
C1 Pd1 Cl2 92.44(15) .
N3 Pd1 Cl2 90.49(12) .
C1 Pd1 Cl1 86.83(15) .
N3 Pd1 Cl1 90.24(12) .
Cl2 Pd1 Cl1 179.22(5) .

loop_
_geom_bond_atom_site_label_1
_geom_bond_atom_site_label_2
_geom_bond_distance
_geom_bond_site_symmetry_2
C1 N1 1.480(6) .
C1 C2 1.493(7) .
C1 Pd1 2.040(5) .
C1 H1 1.0000 .
C2 O1 1.209(6) .
C2 C3 1.502(7) .
C3 H3A 0.9800 .
C3 H3B 0.9800 .
C3 H3C 0.9800 .
C4 N1 1.341(6) .
C4 N2 1.347(6) .
C4 C7 1.469(7) .
C5 C6 1.355(7) .
C5 N1 1.383(6) .
C5 H5 0.9500 .
C6 N2 1.366(6) .
C6 H6 0.9500 .
C7 C8 1.377(8) .
C7 C12 1.380(7) .
C8 C9 1.388(8) .
C8 H8 0.9500 .
C9 C10 1.382(9) .
C9 H9 0.9500 .
C10 C11 1.361(10) .
C10 H10 0.9500 .
C11 C12 1.375(8) .
C11 H11 0.9500 .
C12 H12 0.9500 .
C13 N2 1.475(6) .
C13 C14 1.504(7) .
C13 H13A 0.9900 .
C13 H13B 0.9900 .
C14 C19 1.371(8) .
C14 C15 1.383(7) .
C15 C16 1.382(7) .
C15 H15 0.9500 .
C16 C17 1.365(8) .
C16 H16 0.9500 .
C17 C18 1.361(8) .
C17 F1 1.366(6) .
C18 C19 1.382(9) .
C18 H18 0.9500 .
C19 H19 0.9500 .
C20 N3 1.351(7) .
C20 C21 1.374(8) .
C20 H20 0.9500 .
C21 C22 1.376(8) .
C21 H21 0.9500 .
C22 C23 1.383(8) .
C22 H22 0.9500 .
C23 C24 1.385(8) .
C23 H23 0.9500 .
C24 N3 1.334(7) .
C24 H24 0.9500 .
C25 C26 1.5019(11) .
C25 H25A 0.9800 .
C25 H25B 0.9800 .
C25 H25C 0.9800 .
C26 C27 1.5018(11) .
C26 H26A 0.9900 .
C26 H26B 0.9900 .
C27 C27 1.5016(11) 2_656
C27 H27A 0.9900 .
C27 H27B 0.9900 .
Cl1 Pd1 2.3167(14) .
Cl2 Pd1 2.3120(14) .
N3 Pd1 2.114(4) .
